data_4083019
loop_
_publ_author_name
'Bayram, Melike'
'Bl\"aser, Dieter'
'W\"olper, Christoph'
'Schulz, Stephan'

_publ_contact_author
;
          Prof. Dr. Schulz, Stephan
          Fachbereich Chemie der
          Universit\"at Duisburg-Essen
          Campus Essen, Universit\"atsstr. 7
          D-45141 Essen, Germany
;
_publ_section_title
;
 Syntheses and Structures of Bis-Amidinate--Alane Complexes
;
_journal_issue 8
_journal_name_full Organometallics
_journal_page_first 2080
_journal_paper_doi 10.1021/om5002217
_journal_volume 33
_journal_year 2014
_chemical_formula_moiety 'C19 H22 N4'
_chemical_formula_sum 'C19 H22 N4'
_chemical_formula_weight 306.40
_chemical_name_systematic
;
 ?
;
_space_group_crystal_system monoclinic
_space_group_IT_number 14
_space_group_name_Hall '-P 2yn'
_space_group_name_H-M_alt 'P 1 21/n 1'
_symmetry_space_group_name_Hall '-P 2yn'
_symmetry_space_group_name_H-M 'P 1 21/n 1'
_atom_sites_solution_hydrogens geom
_atom_sites_solution_primary direct
_atom_sites_solution_secondary difmap
_audit_creation_method SHELXL-2013
_cell_angle_alpha 90
_cell_angle_beta 100.626(10)
_cell_angle_gamma 90
_cell_formula_units_Z 4
_cell_length_a 6.7130(17)
_cell_length_b 26.140(7)
_cell_length_c 9.811(3)
_cell_measurement_reflns_used 2206
_cell_measurement_temperature 110(1)
_cell_measurement_theta_max 27.51
_cell_measurement_theta_min 2.62
_cell_volume 1692.1(8)
_computing_cell_refinement 'BRUKER D8 KAPPA APEX 2 Vers. 3.0-2009'
_computing_data_collection 'BRUKER D8 KAPPA APEX 2 Vers. 3.0-2009'
_computing_data_reduction 'BRUKER D8 KAPPA APEX 2 Vers. 3.0-2009'
_computing_molecular_graphics 'BRUKER AXS Inc. 1993-2008 Vers. 2008/4'
_computing_publication_material 'BRUKER AXS Inc. 1993-2013 Vers. 2013/4'
_computing_structure_refinement 'BRUKER AXS Inc. 1993-2013 Vers. 2013/4'
_computing_structure_solution 'BRUKER D8 KAPPA APEX 2 Vers. 3.0-2009'
_diffrn_ambient_temperature 110(1)
_diffrn_detector_area_resol_mean 512
_diffrn_measured_fraction_theta_full 0.991
_diffrn_measured_fraction_theta_max 0.942
_diffrn_measurement_device_type
; 
 Bruker D8 KAPPA series II with APEX II area detector system
;
_diffrn_measurement_method
;
 Data collection strategy APEX 2/COSMO
;
_diffrn_radiation_monochromator 'Triumph Goebel mirror'
_diffrn_radiation_type MoK\a
_diffrn_radiation_wavelength 0.71073
_diffrn_reflns_av_R_equivalents 0.0611
_diffrn_reflns_av_unetI/netI 0.0793
_diffrn_reflns_Laue_measured_fraction_full 0.991
_diffrn_reflns_Laue_measured_fraction_max 0.942
_diffrn_reflns_limit_h_max 8
_diffrn_reflns_limit_h_min -9
_diffrn_reflns_limit_k_max 34
_diffrn_reflns_limit_k_min -34
_diffrn_reflns_limit_l_max 11
_diffrn_reflns_limit_l_min -13
_diffrn_reflns_number 15835
_diffrn_reflns_point_group_measured_fraction_full 0.991
_diffrn_reflns_point_group_measured_fraction_max 0.942
_diffrn_reflns_theta_full 25.242
_diffrn_reflns_theta_max 28.637
_diffrn_reflns_theta_min 2.251
_diffrn_source 'sealed X-RAY tube'
_exptl_absorpt_coefficient_mu 0.073
_exptl_absorpt_correction_T_max 0.75
_exptl_absorpt_correction_T_min 0.68
_exptl_absorpt_correction_type multi-scan
_exptl_absorpt_process_details
; 
 BRUKER AXS SMART APEX 2 Vers. 3.0-2009
 R.H. Blessing, Acta Cryst. (1995) A51 33-38 
;
_exptl_crystal_colour colourless
_exptl_crystal_density_diffrn 1.203
_exptl_crystal_description plate
_exptl_crystal_F_000 656
_exptl_crystal_size_max 0.170
_exptl_crystal_size_mid 0.150
_exptl_crystal_size_min 0.080
_refine_diff_density_max 0.235
_refine_diff_density_min -0.248
_refine_diff_density_rms 0.051
_refine_ls_extinction_method none
_refine_ls_goodness_of_fit_ref 1.000
_refine_ls_hydrogen_treatment constr
_refine_ls_matrix_type full
_refine_ls_number_parameters 208
_refine_ls_number_reflns 4094
_refine_ls_number_restraints 0
_refine_ls_restrained_S_all 1.000
_refine_ls_R_factor_all 0.1126
_refine_ls_R_factor_gt 0.0486
_refine_ls_shift/su_max 0.000
_refine_ls_shift/su_mean 0.000
_refine_ls_structure_factor_coef Fsqd
_refine_ls_weighting_details 'w=1/[\s^2^(Fo^2^)+(0.0357P)^2^+0.4925P] where P=(Fo^2^+2Fc^2^)/3'
_refine_ls_weighting_scheme calc
_refine_ls_wR_factor_gt 0.0877
_refine_ls_wR_factor_ref 0.1080
_reflns_Friedel_coverage 0.000
_reflns_number_gt 2429
_reflns_number_total 4094
_reflns_threshold_expression 'I > 2\s(I)'
_cod_data_source_file om5002217_si_001.cif
_cod_data_source_block mb_033y
_cod_depositor_comments 'Adding full bibliography for 4083015--4083021.cif.'
_cod_database_code 4083019
_shelx_space_group_comment
;
The symmetry employed for this shelxl refinement is uniquely defined
by the following loop, which should always be used as a source of
symmetry information in preference to the above space-group names.
They are only intended as comments.
;
_shelx_estimated_absorpt_t_min 0.988
_shelx_estimated_absorpt_t_max 0.994
_shelxl_version_number 2013-4

loop_
_space_group_symop_operation_xyz
'x, y, z'
'-x+1/2, y+1/2, -z+1/2'
'-x, -y, -z'
'x-1/2, -y-1/2, z-1/2'

loop_
_atom_site_label
_atom_site_type_symbol
_atom_site_fract_x
_atom_site_fract_y
_atom_site_fract_z
_atom_site_U_iso_or_equiv
_atom_site_adp_type
_atom_site_occupancy
_atom_site_site_symmetry_order
_atom_site_calc_flag
_atom_site_refinement_flags_posn
_atom_site_refinement_flags_adp
N1 N 0.7696(2) 0.10323(5) 0.39154(15) 0.0167(3) Uani 1 1 d . .
N2 N 0.5364(2) 0.07117(5) 0.51489(15) 0.0195(3) Uani 1 1 d . .
H2 H 0.4893 0.0445 0.5574 0.023 Uiso 1 1 d R U
N3 N 0.6561(2) 0.01532(5) 0.37052(15) 0.0185(3) Uani 1 1 d . .
N4 N 0.8783(2) 0.16090(5) 0.24830(15) 0.0214(3) Uani 1 1 d . .
C1 C 0.7539(3) 0.12485(6) 0.26120(18) 0.0183(4) Uani 1 1 d . .
C2 C 0.6528(2) 0.06093(6) 0.42140(18) 0.0169(4) Uani 1 1 d . .
C3 C 0.4803(3) 0.12259(6) 0.5538(2) 0.0228(4) Uani 1 1 d . .
H3A H 0.3616 0.1197 0.6001 0.027 Uiso 1 1 d R U
H3B H 0.4380 0.1429 0.4682 0.027 Uiso 1 1 d R U
C4 C 0.6470(3) 0.15178(7) 0.6494(2) 0.0258(4) Uani 1 1 d . .
H4A H 0.5872 0.1826 0.6844 0.031 Uiso 1 1 d R U
H4B H 0.7010 0.1299 0.7302 0.031 Uiso 1 1 d R U
C5 C 0.8218(3) 0.16812(6) 0.57966(19) 0.0240(4) Uani 1 1 d . .
H5A H 0.7726 0.1946 0.5094 0.029 Uiso 1 1 d R U
H5B H 0.9292 0.1837 0.6501 0.029 Uiso 1 1 d R U
C6 C 0.9125(3) 0.12448(6) 0.50999(18) 0.0193(4) Uani 1 1 d . .
H6A H 1.0350 0.1368 0.4774 0.023 Uiso 1 1 d R U
H6B H 0.9548 0.0970 0.5787 0.023 Uiso 1 1 d R U
C7 C 0.8004(3) -0.00084(6) 0.29216(18) 0.0182(4) Uani 1 1 d . .
C8 C 0.7357(3) -0.03729(7) 0.18921(19) 0.0248(4) Uani 1 1 d . .
H8 H 0.5985 -0.0483 0.1728 0.030 Uiso 1 1 d R U
C9 C 0.8674(3) -0.05762(7) 0.1110(2) 0.0294(5) Uani 1 1 d . .
H9 H 0.8202 -0.0824 0.0417 0.035 Uiso 1 1 d R U
C10 C 1.0679(3) -0.04209(7) 0.1330(2) 0.0294(5) Uani 1 1 d . .
H10 H 1.1582 -0.0557 0.0783 0.035 Uiso 1 1 d R U
C11 C 1.1353(3) -0.00646(7) 0.23563(19) 0.0251(4) Uani 1 1 d . .
H11 H 1.2729 0.0042 0.2516 0.030 Uiso 1 1 d R U
C12 C 1.0044(3) 0.01379(6) 0.31502(19) 0.0206(4) Uani 1 1 d . .
H12 H 1.0534 0.0379 0.3858 0.025 Uiso 1 1 d R U
C13 C 0.8675(3) 0.18848(6) 0.12293(18) 0.0195(4) Uani 1 1 d . .
C14 C 1.0330(3) 0.18774(6) 0.05660(19) 0.0236(4) Uani 1 1 d . .
H14 H 1.1472 0.1671 0.0926 0.028 Uiso 1 1 d R U
C15 C 1.0334(3) 0.21676(7) -0.0617(2) 0.0277(5) Uani 1 1 d . .
H15 H 1.1462 0.2153 -0.1075 0.033 Uiso 1 1 d R U
C16 C 0.8699(3) 0.24775(7) -0.1130(2) 0.0270(5) Uani 1 1 d . .
H16 H 0.8704 0.2677 -0.1938 0.032 Uiso 1 1 d R U
C17 C 0.7063(3) 0.24957(6) -0.0469(2) 0.0257(4) Uani 1 1 d . .
H17 H 0.5941 0.2709 -0.0820 0.031 Uiso 1 1 d R U
C18 C 0.7046(3) 0.22042(6) 0.07092(19) 0.0241(4) Uani 1 1 d . .
H18 H 0.5916 0.2222 0.1166 0.029 Uiso 1 1 d R U
C19 C 0.5902(3) 0.10395(6) 0.14991(19) 0.0227(4) Uani 1 1 d . .
H19A H 0.5792 0.1252 0.0665 0.034 Uiso 1 1 d R U
H19B H 0.4607 0.1043 0.1826 0.034 Uiso 1 1 d R U
H19C H 0.6238 0.0688 0.1280 0.034 Uiso 1 1 d R U

loop_
_atom_site_aniso_label
_atom_site_aniso_U_11
_atom_site_aniso_U_22
_atom_site_aniso_U_33
_atom_site_aniso_U_23
_atom_site_aniso_U_13
_atom_site_aniso_U_12
N1 0.0156(7) 0.0143(7) 0.0188(8) 0.0018(6) -0.0008(6) -0.0033(5)
N2 0.0189(8) 0.0134(7) 0.0272(9) 0.0019(6) 0.0064(7) -0.0025(6)
N3 0.0179(7) 0.0156(7) 0.0210(8) -0.0006(6) 0.0010(7) -0.0024(6)
N4 0.0215(8) 0.0184(7) 0.0229(9) 0.0038(6) 0.0006(7) -0.0038(6)
C1 0.0169(9) 0.0154(8) 0.0214(10) 0.0007(7) 0.0004(8) 0.0023(7)
C2 0.0124(8) 0.0168(8) 0.0196(9) 0.0049(7) -0.0021(8) -0.0006(6)
C3 0.0195(9) 0.0172(8) 0.0318(11) 0.0001(8) 0.0048(8) 0.0017(7)
C4 0.0287(10) 0.0207(9) 0.0277(11) -0.0044(8) 0.0046(9) -0.0009(8)
C5 0.0252(10) 0.0192(9) 0.0252(11) -0.0033(8) -0.0016(9) -0.0050(7)
C6 0.0178(9) 0.0181(8) 0.0193(10) 0.0017(7) -0.0039(8) -0.0035(7)
C7 0.0203(9) 0.0151(8) 0.0186(9) 0.0052(7) 0.0017(8) 0.0008(7)
C8 0.0212(9) 0.0227(9) 0.0283(11) -0.0011(8) -0.0014(9) -0.0004(7)
C9 0.0318(11) 0.0294(10) 0.0246(11) -0.0070(8) -0.0014(9) 0.0047(8)
C10 0.0311(11) 0.0326(11) 0.0250(11) 0.0015(9) 0.0063(9) 0.0101(8)
C11 0.0187(9) 0.0262(10) 0.0298(11) 0.0089(8) 0.0029(9) 0.0034(7)
C12 0.0207(9) 0.0169(8) 0.0221(10) 0.0017(7) -0.0017(8) 0.0002(7)
C13 0.0259(10) 0.0135(8) 0.0184(10) -0.0014(7) 0.0025(8) -0.0046(7)
C14 0.0251(10) 0.0191(9) 0.0257(11) -0.0028(8) 0.0022(9) -0.0006(7)
C15 0.0337(11) 0.0280(10) 0.0234(11) -0.0061(8) 0.0104(9) -0.0074(8)
C16 0.0423(12) 0.0205(9) 0.0187(10) -0.0004(7) 0.0067(9) -0.0066(8)
C17 0.0356(12) 0.0167(8) 0.0233(11) 0.0018(8) 0.0015(9) 0.0031(8)
C18 0.0285(10) 0.0192(9) 0.0254(11) 0.0011(8) 0.0076(9) 0.0016(7)
C19 0.0231(10) 0.0206(9) 0.0224(10) 0.0021(8) -0.0012(8) -0.0021(7)

loop_
_atom_type_symbol
_atom_type_description
_atom_type_scat_dispersion_real
_atom_type_scat_dispersion_imag
_atom_type_scat_source
C C 0.0033 0.0016 'International Tables Vol C Tables 4.2.6.8 and 6.1.1.4'
H H 0.0000 0.0000 'International Tables Vol C Tables 4.2.6.8 and 6.1.1.4'
N N 0.0061 0.0033 'International Tables Vol C Tables 4.2.6.8 and 6.1.1.4'

loop_
_geom_angle_atom_site_label_1
_geom_angle_atom_site_label_2
_geom_angle_atom_site_label_3
_geom_angle
C1 N1 C2 123.96(14)
C1 N1 C6 120.19(13)
C2 N1 C6 115.85(13)
C2 N2 C3 124.96(14)
C2 N3 C7 123.33(14)
C1 N4 C13 122.03(16)
N4 C1 N1 116.84(15)
N4 C1 C19 126.79(16)
N1 C1 C19 116.37(15)
N3 C2 N2 120.17(15)
N3 C2 N1 126.12(16)
N2 C2 N1 113.67(14)
N2 C3 C4 115.12(14)
C5 C4 C3 113.72(15)
C6 C5 C4 113.50(14)
N1 C6 C5 112.50(14)
C8 C7 C12 117.80(17)
C8 C7 N3 116.46(15)
C12 C7 N3 125.58(16)
C9 C8 C7 121.26(18)
C8 C9 C10 120.33(18)
C9 C10 C11 119.23(18)
C12 C11 C10 120.73(18)
C11 C12 C7 120.64(17)
C14 C13 C18 118.57(16)
C14 C13 N4 118.89(16)
C18 C13 N4 122.23(17)
C15 C14 C13 120.67(18)
C16 C15 C14 120.10(18)
C17 C16 C15 119.84(18)
C16 C17 C18 120.32(18)
C17 C18 C13 120.47(18)

loop_
_geom_bond_atom_site_label_1
_geom_bond_atom_site_label_2
_geom_bond_distance
N1 C1 1.384(2)
N1 C2 1.417(2)
N1 C6 1.472(2)
N2 C2 1.337(2)
N2 C3 1.465(2)
N3 C2 1.294(2)
N3 C7 1.408(2)
N4 C1 1.281(2)
N4 C13 1.416(2)
C1 C19 1.502(2)
C3 C4 1.525(2)
C4 C5 1.524(2)
C5 C6 1.514(2)
C7 C8 1.398(2)
C7 C12 1.400(2)
C8 C9 1.379(3)
C9 C10 1.384(3)
C10 C11 1.385(3)
C11 C12 1.382(2)
C13 C14 1.387(3)
C13 C18 1.396(2)
C14 C15 1.387(3)
C15 C16 1.382(3)
C16 C17 1.375(3)
C17 C18 1.386(3)
